data_7105372
loop_
_publ_author_name
'Hill, Michael S'
'Mahon, Mary F'
'Robinson, Thomas P'

_publ_section_title
;
 Calcium-centred phosphine oxide reactivity: P-C metathesis, reduction
 and P-P coupling.
;
_journal_issue 14
_journal_name_full 'Chemical communications (Cambridge, England)'
_journal_page_first 2498
_journal_page_last 2500
_journal_paper_doi 10.1039/b923172b
_journal_volume 46
_journal_year 2010
_chemical_formula_sum 'C89 H110 Ca2 N4 O2 P2'
_chemical_formula_weight 1409.91
_chemical_name_systematic
;
?
;
_space_group_IT_number 2
_symmetry_cell_setting triclinic
_symmetry_space_group_name_Hall '-P 1'
_symmetry_space_group_name_H-M 'P -1'
_atom_sites_solution_hydrogens geom
_atom_sites_solution_primary direct
_atom_sites_solution_secondary difmap
_audit_creation_method SHELXL-97
_cell_angle_alpha 86.844(1)
_cell_angle_beta 82.166(1)
_cell_angle_gamma 85.912(1)
_cell_formula_units_Z 2
_cell_length_a 13.4254(2)
_cell_length_b 15.0443(3)
_cell_length_c 19.9224(4)
_cell_measurement_reflns_used 98737
_cell_measurement_temperature 150(2)
_cell_measurement_theta_max 26.373
_cell_measurement_theta_min 2.910
_cell_volume 3971.96(13)
_computing_cell_refinement 'HKL Scalepack (Otwinowski & Minor 1997)'
_computing_data_collection 'Collect (Bruker AXS BV, 1997-2004)'
_computing_data_reduction 'Denzo & Scalepack (Otwinowski & Minor, 1997)'
_computing_molecular_graphics 'ORTEX (P.McArdle, 1995)'
_computing_publication_material 'SHELXL-97/2 (Sheldrick,1997)'
_computing_structure_refinement 'SHELXL-97/2 (Sheldrick, 1997)'
_computing_structure_solution 'SHELXS-97 (Sheldrick, 1990)'
_diffrn_ambient_temperature 150(2)
_diffrn_measured_fraction_theta_full 0.992
_diffrn_measured_fraction_theta_max 0.992
_diffrn_measurement_device_type '95mm CCD camera on \k-goniostat'
_diffrn_measurement_method CCD
_diffrn_radiation_monochromator 'horizonally mounted graphite crystal'
_diffrn_radiation_source 'fine-focus sealed tube'
_diffrn_radiation_type MoK\a
_diffrn_radiation_wavelength 0.71073
_diffrn_reflns_av_R_equivalents 0.0898
_diffrn_reflns_av_sigmaI/netI 0.0790
_diffrn_reflns_limit_h_max 16
_diffrn_reflns_limit_h_min -16
_diffrn_reflns_limit_k_max 18
_diffrn_reflns_limit_k_min -18
_diffrn_reflns_limit_l_max 24
_diffrn_reflns_limit_l_min -24
_diffrn_reflns_number 68872
_diffrn_reflns_theta_full 26.40
_diffrn_reflns_theta_max 26.40
_diffrn_reflns_theta_min 4.13
_exptl_absorpt_coefficient_mu 0.233
_exptl_absorpt_correction_T_max 0.960
_exptl_absorpt_correction_T_min 0.857
_exptl_absorpt_correction_type multi-scan
_exptl_absorpt_process_details
;
multi-scan from symmetry-related measurements
Sortav (Blessing 1995)
;
_exptl_crystal_colour block
_exptl_crystal_density_diffrn 1.179
_exptl_crystal_density_method 'not measured'
_exptl_crystal_description colorless
_exptl_crystal_F_000 1516
_exptl_crystal_size_max 0.30
_exptl_crystal_size_mid 0.25
_exptl_crystal_size_min 0.08
_refine_diff_density_max 0.389
_refine_diff_density_min -0.357
_refine_diff_density_rms 0.066
_refine_ls_extinction_method none
_refine_ls_goodness_of_fit_ref 1.053
_refine_ls_hydrogen_treatment constr
_refine_ls_matrix_type full
_refine_ls_number_parameters 891
_refine_ls_number_reflns 16164
_refine_ls_number_restraints 0
_refine_ls_restrained_S_all 1.053
_refine_ls_R_factor_all 0.1054
_refine_ls_R_factor_gt 0.0627
_refine_ls_shift/su_max 0.001
_refine_ls_shift/su_mean 0.000
_refine_ls_structure_factor_coef Fsqd
_refine_ls_weighting_details 'calc w=1/[\s^2^(Fo^2^)+(0.0873P)^2^+1.0304P] where P=(Fo^2^+2Fc^2^)/3'
_refine_ls_weighting_scheme calc
_refine_ls_wR_factor_gt 0.1555
_refine_ls_wR_factor_ref 0.1744
_reflns_number_gt 10610
_reflns_number_total 16164
_reflns_threshold_expression >2sigma(I)
_cod_data_source_file b923172b.txt
_cod_data_source_block k09msh8-(Compound-3)
_cod_depositor_comments
;
The following automatic conversions were performed:
'_symmetry_cell_setting' value 'Triclinic' changed to 'triclinic'
according to '/home/saulius/struct/CIF-dictionaries/cif_core.dic'
dictionary named 'cif_core.dic' version 2.4.1 from 2010-06-29.

Automatic conversion script
Id: cif_fix_enum 1527 2010-12-29 10:47:43Z saulius 
;
_cod_original_sg_symbol_H-M P-1
_cod_database_code 7105372

loop_
_symmetry_equiv_pos_as_xyz
'x, y, z'
'-x, -y, -z'

loop_
_atom_site_label
_atom_site_type_symbol
_atom_site_fract_x
_atom_site_fract_y
_atom_site_fract_z
_atom_site_U_iso_or_equiv
_atom_site_adp_type
_atom_site_occupancy
_atom_site_symmetry_multiplicity
_atom_site_calc_flag
_atom_site_refinement_flags
_atom_site_disorder_assembly
_atom_site_disorder_group
Ca1 Ca 1.05336(4) 0.46008(4) 0.07376(3) 0.02426(14) Uani 1 1 d . . .
Ca2 Ca 0.46255(4) 0.08923(4) 0.55613(3) 0.02699(15) Uani 1 1 d . . .
P1 P 1.17409(6) 0.39649(5) -0.05315(4) 0.02706(18) Uani 1 1 d . . .
P2 P 0.66786(7) 0.00092(6) 0.57333(5) 0.0406(2) Uani 1 1 d . . .
O1 O 1.05753(14) 0.42925(13) -0.04274(10) 0.0271(4) Uani 1 1 d . . .
O2 O 0.60657(14) 0.00354(13) 0.50994(10) 0.0300(5) Uani 1 1 d . . .
N1 N 1.00485(17) 0.33912(16) 0.14814(12) 0.0268(5) Uani 1 1 d . . .
N2 N 1.14544(17) 0.49112(16) 0.16301(12) 0.0274(5) Uani 1 1 d . . .
N3 N 0.36993(17) 0.13399(16) 0.66116(12) 0.0265(5) Uani 1 1 d . . .
N4 N 0.47200(17) 0.24523(15) 0.54068(12) 0.0254(5) Uani 1 1 d . . .
C1 C 0.9327(3) 0.2795(2) 0.26136(16) 0.0396(8) Uani 1 1 d . . .
H1A H 0.8663 0.2795 0.2461 0.059 Uiso 1 1 calc R . .
H1B H 0.9247 0.2983 0.3082 0.059 Uiso 1 1 calc R . .
H1C H 0.9655 0.2192 0.2591 0.059 Uiso 1 1 calc R . .
C2 C 0.9970(2) 0.34364(19) 0.21578(15) 0.0284(6) Uani 1 1 d . . .
C3 C 1.0477(2) 0.4021(2) 0.25004(15) 0.0290(6) Uani 1 1 d . . .
H3 H 1.0268 0.4024 0.2975 0.035 Uiso 1 1 calc R . .
C5 C 1.1857(2) 0.4842(2) 0.28102(16) 0.0353(7) Uani 1 1 d . . .
H5A H 1.2357 0.4351 0.2884 0.053 Uiso 1 1 calc R . .
H5B H 1.1408 0.4941 0.3234 0.053 Uiso 1 1 calc R . .
H5C H 1.2203 0.5385 0.2664 0.053 Uiso 1 1 calc R . .
C6 C 0.9736(2) 0.25941(19) 0.12252(14) 0.0272(6) Uani 1 1 d . . .
C7 C 0.8838(2) 0.26028(19) 0.09297(15) 0.0293(6) Uani 1 1 d . . .
C8 C 0.8617(2) 0.1838(2) 0.06282(16) 0.0343(7) Uani 1 1 d . . .
H8 H 0.8015 0.1842 0.0426 0.041 Uiso 1 1 calc R . .
C9 C 0.9253(3) 0.1080(2) 0.06186(17) 0.0383(8) Uani 1 1 d . . .
H9 H 0.9096 0.0568 0.0405 0.046 Uiso 1 1 calc R . .
C10 C 1.0123(3) 0.1065(2) 0.09205(17) 0.0375(7) Uani 1 1 d . . .
H10 H 1.0556 0.0537 0.0916 0.045 Uiso 1 1 calc R . .
C11 C 1.0375(2) 0.1807(2) 0.12309(15) 0.0321(7) Uani 1 1 d . . .
C12 C 0.8099(2) 0.3405(2) 0.09370(17) 0.0353(7) Uani 1 1 d . . .
H12 H 0.8390 0.3894 0.1153 0.042 Uiso 1 1 calc R . .
C13 C 0.7093(3) 0.3215(3) 0.1357(2) 0.0607(11) Uani 1 1 d . . .
H13A H 0.6793 0.2733 0.1158 0.091 Uiso 1 1 calc R . .
H13B H 0.6637 0.3754 0.1359 0.091 Uiso 1 1 calc R . .
H13C H 0.7201 0.3035 0.1823 0.091 Uiso 1 1 calc R . .
C14 C 0.7939(3) 0.3738(2) 0.02149(19) 0.0473(9) Uani 1 1 d . . .
H14A H 0.8593 0.3823 -0.0057 0.071 Uiso 1 1 calc R . .
H14B H 0.7533 0.4306 0.0232 0.071 Uiso 1 1 calc R . .
H14C H 0.7588 0.3296 0.0008 0.071 Uiso 1 1 calc R . .
C15 C 1.1363(2) 0.1767(2) 0.15327(17) 0.0373(7) Uani 1 1 d . . .
H15 H 1.1331 0.2281 0.1834 0.045 Uiso 1 1 calc R . .
C16 C 1.1527(4) 0.0917(3) 0.1965(3) 0.0716(13) Uani 1 1 d . . .
H16A H 1.0987 0.0890 0.2348 0.107 Uiso 1 1 calc R . .
H16B H 1.2178 0.0916 0.2136 0.107 Uiso 1 1 calc R . .
H16C H 1.1522 0.0398 0.1689 0.107 Uiso 1 1 calc R . .
C17 C 1.2222(3) 0.1888(3) 0.0977(2) 0.0601(11) Uani 1 1 d . . .
H17A H 1.2272 0.1394 0.0670 0.090 Uiso 1 1 calc R . .
H17B H 1.2852 0.1895 0.1174 0.090 Uiso 1 1 calc R . .
H17C H 1.2106 0.2453 0.0722 0.090 Uiso 1 1 calc R . .
C18 C 1.2322(2) 0.5435(2) 0.14679(14) 0.0294(7) Uani 1 1 d . . .
C19 C 1.2215(2) 0.6373(2) 0.15122(16) 0.0347(7) Uani 1 1 d . . .
C20 C 1.3079(3) 0.6842(2) 0.13655(18) 0.0449(9) Uani 1 1 d . . .
H20 H 1.3026 0.7471 0.1401 0.054 Uiso 1 1 calc R . .
C21 C 1.4015(3) 0.6418(3) 0.1169(2) 0.0491(9) Uani 1 1 d . . .
H21 H 1.4598 0.6751 0.1088 0.059 Uiso 1 1 calc R . .
C22 C 1.4095(2) 0.5521(3) 0.10929(18) 0.0450(9) Uani 1 1 d . . .
H22 H 1.4734 0.5239 0.0937 0.054 Uiso 1 1 calc R . .
C23 C 1.3259(2) 0.5005(2) 0.12393(15) 0.0333(7) Uani 1 1 d . . .
C24 C 1.1186(2) 0.6868(2) 0.16758(18) 0.0408(8) Uani 1 1 d . . .
H24 H 1.0710 0.6578 0.1425 0.049 Uiso 1 1 calc R . .
C25 C 1.0752(3) 0.6824(3) 0.2415(2) 0.0589(10) Uani 1 1 d . . .
H25A H 1.0625 0.6205 0.2560 0.088 Uiso 1 1 calc R . .
H25B H 1.0119 0.7194 0.2479 0.088 Uiso 1 1 calc R . .
H25C H 1.1231 0.7045 0.2685 0.088 Uiso 1 1 calc R . .
C26 C 1.1189(3) 0.7854(2) 0.1419(2) 0.0531(10) Uani 1 1 d . . .
H26A H 1.0501 0.8130 0.1490 0.080 Uiso 1 1 calc R . .
H26B H 1.1445 0.7889 0.0934 0.080 Uiso 1 1 calc R . .
H26C H 1.1623 0.8171 0.1669 0.080 Uiso 1 1 calc R . .
C27 C 1.3408(2) 0.4007(2) 0.11502(17) 0.0384(8) Uani 1 1 d . . .
H27 H 1.2726 0.3780 0.1145 0.046 Uiso 1 1 calc R . .
C28 C 1.4045(3) 0.3773(3) 0.04778(18) 0.0479(9) Uani 1 1 d . . .
H28A H 1.3804 0.4149 0.0108 0.072 Uiso 1 1 calc R . .
H28B H 1.3987 0.3144 0.0395 0.072 Uiso 1 1 calc R . .
H28C H 1.4751 0.3877 0.0501 0.072 Uiso 1 1 calc R . .
C29 C 1.3861(3) 0.3518(3) 0.1736(2) 0.0639(11) Uani 1 1 d . . .
H29A H 1.4492 0.3777 0.1793 0.096 Uiso 1 1 calc R . .
H29B H 1.3996 0.2886 0.1640 0.096 Uiso 1 1 calc R . .
H29C H 1.3386 0.3576 0.2154 0.096 Uiso 1 1 calc R . .
C30 C 1.2241(2) 0.43415(19) -0.13941(15) 0.0289(6) Uani 1 1 d . . .
C31 C 1.3270(2) 0.4401(2) -0.15560(17) 0.0378(7) Uani 1 1 d . . .
H31 H 1.3692 0.4280 -0.1211 0.045 Uiso 1 1 calc R . .
C32 C 1.3702(3) 0.4633(2) -0.22109(19) 0.0474(9) Uani 1 1 d . . .
H32 H 1.4413 0.4644 -0.2317 0.057 Uiso 1 1 calc R . .
C33 C 1.3083(3) 0.4847(2) -0.27072(18) 0.0480(9) Uani 1 1 d . . .
H33 H 1.3368 0.5018 -0.3154 0.058 Uiso 1 1 calc R . .
C34 C 1.2057(3) 0.4811(2) -0.25536(17) 0.0416(8) Uani 1 1 d . . .
H34 H 1.1635 0.4965 -0.2894 0.050 Uiso 1 1 calc R . .
C35 C 1.1630(2) 0.4549(2) -0.19010(15) 0.0330(7) Uani 1 1 d . . .
H35 H 1.0921 0.4512 -0.1802 0.040 Uiso 1 1 calc R . .
C36 C 1.1827(2) 0.27734(19) -0.06835(15) 0.0290(6) Uani 1 1 d . . .
C37 C 1.2788(2) 0.2337(2) -0.08168(16) 0.0360(7) Uani 1 1 d . . .
H37 H 1.3368 0.2670 -0.0842 0.043 Uiso 1 1 calc R . .
C38 C 1.2901(3) 0.1439(2) -0.09103(16) 0.0390(8) Uani 1 1 d . . .
H38 H 1.3557 0.1155 -0.1004 0.047 Uiso 1 1 calc R . .
C39 C 1.2063(3) 0.0943(2) -0.08693(17) 0.0412(8) Uani 1 1 d . . .
H39 H 1.2142 0.0321 -0.0937 0.049 Uiso 1 1 calc R . .
C40 C 1.1115(3) 0.1358(2) -0.07305(17) 0.0400(8) Uani 1 1 d . . .
H40 H 1.0539 0.1019 -0.0703 0.048 Uiso 1 1 calc R . .
C41 C 1.0995(2) 0.2276(2) -0.06292(16) 0.0347(7) Uani 1 1 d . . .
H41 H 1.0339 0.2555 -0.0523 0.042 Uiso 1 1 calc R . .
C42 C 0.2444(2) 0.2301(2) 0.73204(16) 0.0370(7) Uani 1 1 d . . .
H42A H 0.2508 0.1812 0.7661 0.055 Uiso 1 1 calc R A .
H42B H 0.1749 0.2367 0.7217 0.055 Uiso 1 1 calc R . .
H42C H 0.2617 0.2857 0.7498 0.055 Uiso 1 1 calc R . .
C43 C 0.3153(2) 0.20960(19) 0.66789(15) 0.0279(6) Uani 1 1 d . A .
C44 C 0.3184(2) 0.2802(2) 0.61767(16) 0.0305(7) Uani 1 1 d . . .
H44 H 0.2610 0.3212 0.6218 0.037 Uiso 1 1 calc R A .
C45 C 0.3917(2) 0.2994(2) 0.56307(15) 0.0300(7) Uani 1 1 d . A .
C46 C 0.3773(3) 0.3918(2) 0.52791(18) 0.0390(8) Uani 1 1 d . . .
H46A H 0.4309 0.4290 0.5364 0.059 Uiso 1 1 calc R A .
H46B H 0.3117 0.4200 0.5459 0.059 Uiso 1 1 calc R . .
H46C H 0.3800 0.3856 0.4790 0.059 Uiso 1 1 calc R . .
C47 C 0.3684(2) 0.06756(19) 0.71648(14) 0.0286(6) Uani 1 1 d . A .
C48 C 0.2868(2) 0.0128(2) 0.73278(15) 0.0344(7) Uani 1 1 d . . .
C49 C 0.2947(3) -0.0560(2) 0.78159(17) 0.0424(8) Uani 1 1 d . A .
H49 H 0.2408 -0.0941 0.7927 0.051 Uiso 1 1 calc R . .
C50 C 0.3786(3) -0.0703(2) 0.81404(18) 0.0481(9) Uani 1 1 d . . .
H50 H 0.3824 -0.1181 0.8470 0.058 Uiso 1 1 calc R A .
C51 C 0.4577(3) -0.0154(2) 0.79904(17) 0.0419(8) Uani 1 1 d . A .
H51 H 0.5153 -0.0256 0.8220 0.050 Uiso 1 1 calc R . .
C52 C 0.4541(2) 0.0552(2) 0.75046(15) 0.0325(7) Uani 1 1 d . . .
C53 C 0.1915(2) 0.0267(2) 0.69877(17) 0.0407(8) Uani 1 1 d . A .
H53 H 0.1956 0.0837 0.6705 0.049 Uiso 1 1 calc R . .
C54 C 0.0955(3) 0.0355(3) 0.7514(2) 0.0627(11) Uani 1 1 d . . .
H54A H 0.0368 0.0516 0.7279 0.094 Uiso 1 1 calc R A .
H54B H 0.1028 0.0819 0.7827 0.094 Uiso 1 1 calc R . .
H54C H 0.0863 -0.0216 0.7770 0.094 Uiso 1 1 calc R . .
C55 C 0.1829(3) -0.0473(3) 0.6525(2) 0.0643(11) Uani 1 1 d . . .
H55A H 0.2414 -0.0496 0.6172 0.096 Uiso 1 1 calc R A .
H55B H 0.1212 -0.0362 0.6313 0.096 Uiso 1 1 calc R . .
H55C H 0.1805 -0.1042 0.6788 0.096 Uiso 1 1 calc R . .
C56 C 0.5369(2) 0.1206(2) 0.73791(16) 0.0336(7) Uani 1 1 d . A .
H56 H 0.5464 0.1374 0.6883 0.040 Uiso 1 1 calc R . .
C57 C 0.5046(3) 0.2057(2) 0.77542(19) 0.0445(8) Uani 1 1 d . . .
H57A H 0.4398 0.2303 0.7629 0.067 Uiso 1 1 calc R A .
H57B H 0.5555 0.2495 0.7631 0.067 Uiso 1 1 calc R . .
H57C H 0.4978 0.1921 0.8244 0.067 Uiso 1 1 calc R . .
C58 C 0.6380(3) 0.0827(3) 0.75623(19) 0.0499(9) Uani 1 1 d . . .
H58A H 0.6325 0.0697 0.8053 0.075 Uiso 1 1 calc R A .
H58B H 0.6888 0.1262 0.7428 0.075 Uiso 1 1 calc R . .
H58C H 0.6579 0.0276 0.7324 0.075 Uiso 1 1 calc R . .
C59 C 0.5539(2) 0.28689(19) 0.50010(15) 0.0295(6) Uani 1 1 d . A .
C60 C 0.6214(2) 0.3317(2) 0.53299(16) 0.0330(7) Uani 1 1 d . . .
C61 C 0.7021(3) 0.3708(2) 0.49303(17) 0.0410(8) Uani 1 1 d . A .
H61 H 0.7467 0.4026 0.5144 0.049 Uiso 1 1 calc R . .
C62 C 0.7188(3) 0.3647(2) 0.42419(18) 0.0468(9) Uani 1 1 d . . .
H62 H 0.7748 0.3911 0.3984 0.056 Uiso 1 1 calc R A .
C63 C 0.6531(3) 0.3194(2) 0.39236(17) 0.0429(8) Uani 1 1 d . A .
H63 H 0.6654 0.3142 0.3446 0.052 Uiso 1 1 calc R . .
C64 C 0.5699(2) 0.2817(2) 0.42899(16) 0.0340(7) Uani 1 1 d . . .
C65 C 0.6108(3) 0.3382(2) 0.60954(16) 0.0404(8) Uani 1 1 d . A .
H65 H 0.5506 0.3058 0.6299 0.049 Uiso 1 1 calc R . .
C66 C 0.5942(3) 0.4353(3) 0.6305(2) 0.0547(10) Uani 1 1 d . . .
H66A H 0.6531 0.4680 0.6120 0.082 Uiso 1 1 calc R A .
H66B H 0.5845 0.4367 0.6801 0.082 Uiso 1 1 calc R . .
H66C H 0.5343 0.4632 0.6127 0.082 Uiso 1 1 calc R . .
C67 C 0.7021(3) 0.2940(3) 0.63777(19) 0.0506(9) Uani 1 1 d . . .
H67A H 0.7126 0.2322 0.6240 0.076 Uiso 1 1 calc R A .
H67B H 0.6911 0.2948 0.6874 0.076 Uiso 1 1 calc R . .
H67C H 0.7616 0.3265 0.6202 0.076 Uiso 1 1 calc R . .
C68 C 0.4978(3) 0.2359(2) 0.39189(16) 0.0380(7) Uani 1 1 d . A .
H68 H 0.4360 0.2249 0.4245 0.046 Uiso 1 1 calc R . .
C69 C 0.5445(3) 0.1455(2) 0.36721(19) 0.0485(9) Uani 1 1 d . . .
H69A H 0.6031 0.1549 0.3331 0.073 Uiso 1 1 calc R A .
H69B H 0.4945 0.1150 0.3471 0.073 Uiso 1 1 calc R . .
H69C H 0.5656 0.1090 0.4057 0.073 Uiso 1 1 calc R . .
C70 C 0.4658(3) 0.2937(3) 0.3316(2) 0.0591(11) Uani 1 1 d . . .
H70A H 0.4349 0.3511 0.3475 0.089 Uiso 1 1 calc R A .
H70B H 0.4169 0.2630 0.3105 0.089 Uiso 1 1 calc R . .
H70C H 0.5250 0.3039 0.2982 0.089 Uiso 1 1 calc R . .
C71 C 0.7270(2) -0.1120(2) 0.57800(17) 0.0371(7) Uani 1 1 d . A .
C72 C 0.7465(3) -0.1507(3) 0.64048(19) 0.0528(10) Uani 1 1 d . . .
H72 H 0.7271 -0.1184 0.6803 0.063 Uiso 1 1 calc R A .
C73 C 0.7938(3) -0.2354(3) 0.6457(2) 0.0628(11) Uani 1 1 d . A .
H73 H 0.8084 -0.2597 0.6885 0.075 Uiso 1 1 calc R . .
C74 C 0.8194(3) -0.2840(3) 0.5887(2) 0.0544(10) Uani 1 1 d . . .
H74 H 0.8505 -0.3425 0.5921 0.065 Uiso 1 1 calc R A .
C75 C 0.7999(2) -0.2475(2) 0.5266(2) 0.0444(8) Uani 1 1 d . A .
H75 H 0.8168 -0.2814 0.4873 0.053 Uiso 1 1 calc R . .
C76 C 0.7558(2) -0.1619(2) 0.52073(17) 0.0363(7) Uani 1 1 d . . .
H76 H 0.7450 -0.1368 0.4773 0.044 Uiso 1 1 calc R A .
C77 C 0.7716(4) 0.0624(6) 0.5591(4) 0.037(3) Uani 0.50 1 d PG A 1
C78 C 0.8454(4) 0.0523(4) 0.6020(3) 0.0516(19) Uani 0.50 1 d PG A 1
H78 H 0.8379 0.0116 0.6403 0.062 Uiso 0.50 1 calc PR A 1
C85 C 1.1242(2) 0.46037(19) 0.22635(15) 0.0279(6) Uani 1 1 d . . .
C79 C 0.9302(4) 0.1016(4) 0.5890(4) 0.069(3) Uani 0.50 1 d PG A 1
H79 H 0.9806 0.0947 0.6184 0.083 Uiso 0.50 1 calc PR A 1
C80 C 0.9412(4) 0.1611(4) 0.5330(4) 0.062(2) Uani 0.50 1 d PG A 1
H80 H 0.9991 0.1949 0.5241 0.074 Uiso 0.50 1 calc PR A 1
C81 C 0.8674(7) 0.1713(7) 0.4900(4) 0.062(6) Uani 0.50 1 d PG A 1
H81 H 0.8749 0.2120 0.4518 0.074 Uiso 0.50 1 calc PR A 1
C82 C 0.7826(6) 0.1220(9) 0.5031(5) 0.059(8) Uani 0.50 1 d PG A 1
H82 H 0.7322 0.1289 0.4737 0.070 Uiso 0.50 1 calc PR A 1
C77A C 0.7914(7) 0.0577(7) 0.5326(6) 0.034(2) Uani 0.50 1 d P A 2
C78A C 0.8877(6) 0.0268(6) 0.5470(6) 0.070(3) Uani 0.50 1 d P A 2
H78A H 0.8951 -0.0248 0.5761 0.083 Uiso 0.50 1 calc PR A 2
C79A C 0.9722(6) 0.0708(6) 0.5192(6) 0.080(3) Uani 0.50 1 d P A 2
H79A H 1.0373 0.0477 0.5275 0.096 Uiso 0.50 1 calc PR A 2
C80A C 0.9620(6) 0.1463(6) 0.4803(6) 0.058(2) Uani 0.50 1 d P A 2
H80A H 1.0207 0.1745 0.4603 0.069 Uiso 0.50 1 calc PR A 2
C81A C 0.8705(8) 0.1829(10) 0.4690(10) 0.050(3) Uani 0.50 1 d P A 2
H81A H 0.8638 0.2375 0.4432 0.061 Uiso 0.50 1 calc PR A 2
C82A C 0.7828(8) 0.1358(12) 0.4976(6) 0.030(4) Uani 0.50 1 d P A 2
H82A H 0.7177 0.1611 0.4914 0.036 Uiso 0.50 1 calc PR A 2

loop_
_atom_site_aniso_label
_atom_site_aniso_U_11
_atom_site_aniso_U_22
_atom_site_aniso_U_33
_atom_site_aniso_U_23
_atom_site_aniso_U_13
_atom_site_aniso_U_12
Ca1 0.0269(3) 0.0240(3) 0.0227(3) 0.0000(2) -0.0067(2) -0.0021(2)
Ca2 0.0314(3) 0.0224(3) 0.0269(3) -0.0047(2) -0.0008(2) -0.0022(2)
P1 0.0279(4) 0.0266(4) 0.0267(4) -0.0025(3) -0.0042(3) 0.0003(3)
P2 0.0475(5) 0.0330(5) 0.0459(5) -0.0097(4) -0.0234(4) 0.0055(4)
O1 0.0272(10) 0.0273(11) 0.0263(11) -0.0017(8) -0.0029(8) -0.0005(8)
O2 0.0305(10) 0.0263(11) 0.0345(12) -0.0026(9) -0.0091(9) 0.0003(8)
N1 0.0276(12) 0.0262(13) 0.0273(13) 0.0004(10) -0.0043(10) -0.0058(10)
N2 0.0269(12) 0.0296(13) 0.0261(13) -0.0014(10) -0.0047(10) -0.0025(10)
N3 0.0285(12) 0.0258(13) 0.0243(13) -0.0002(10) -0.0006(10) -0.0026(10)
N4 0.0285(12) 0.0228(12) 0.0247(13) -0.0015(10) -0.0028(10) -0.0014(10)
C1 0.0461(19) 0.043(2) 0.0290(17) 0.0020(14) 0.0022(14) -0.0136(15)
C2 0.0270(15) 0.0268(16) 0.0300(16) 0.0011(12) -0.0009(12) 0.0000(12)
C3 0.0318(15) 0.0327(16) 0.0217(15) 0.0013(12) -0.0026(12) -0.0015(13)
C5 0.0360(17) 0.0437(19) 0.0287(17) -0.0008(14) -0.0109(13) -0.0062(14)
C6 0.0330(15) 0.0257(15) 0.0224(15) 0.0028(12) -0.0003(12) -0.0066(12)
C7 0.0334(16) 0.0257(15) 0.0291(16) 0.0020(12) -0.0046(13) -0.0061(12)
C8 0.0359(17) 0.0330(17) 0.0361(18) 0.0005(14) -0.0085(14) -0.0118(14)
C9 0.051(2) 0.0268(17) 0.0380(18) -0.0026(14) -0.0055(15) -0.0103(15)
C10 0.0491(19) 0.0255(16) 0.0370(18) 0.0022(14) -0.0057(15) 0.0008(14)
C11 0.0382(17) 0.0301(17) 0.0272(16) 0.0047(13) -0.0033(13) -0.0040(13)
C12 0.0347(17) 0.0286(17) 0.0454(19) -0.0057(14) -0.0121(14) -0.0056(13)
C13 0.044(2) 0.051(2) 0.083(3) -0.005(2) 0.003(2) 0.0013(18)
C14 0.054(2) 0.0360(19) 0.056(2) 0.0010(17) -0.0258(18) 0.0013(16)
C15 0.0389(17) 0.0374(18) 0.0355(18) -0.0022(14) -0.0075(14) 0.0035(14)
C16 0.078(3) 0.060(3) 0.083(3) 0.026(2) -0.045(3) -0.001(2)
C17 0.038(2) 0.092(3) 0.053(2) -0.012(2) -0.0077(17) -0.008(2)
C18 0.0290(15) 0.0388(18) 0.0231(15) -0.0018(13) -0.0095(12) -0.0078(13)
C19 0.0318(16) 0.0410(19) 0.0333(17) 0.0003(14) -0.0104(13) -0.0061(14)
C20 0.050(2) 0.041(2) 0.048(2) -0.0036(16) -0.0138(17) -0.0155(16)
C21 0.0369(19) 0.056(2) 0.057(2) -0.0055(19) -0.0065(17) -0.0228(17)
C22 0.0273(17) 0.062(2) 0.048(2) -0.0094(18) -0.0047(15) -0.0107(16)
C23 0.0302(16) 0.0441(19) 0.0279(16) -0.0045(14) -0.0088(13) -0.0062(14)
C24 0.0358(17) 0.0370(19) 0.053(2) -0.0046(16) -0.0159(16) -0.0038(14)
C25 0.054(2) 0.058(3) 0.062(3) -0.006(2) -0.0042(19) 0.0117(19)
C26 0.058(2) 0.039(2) 0.066(3) -0.0058(18) -0.022(2) 0.0014(17)
C27 0.0287(16) 0.047(2) 0.0401(19) -0.0037(15) -0.0071(14) 0.0005(14)
C28 0.0406(19) 0.061(2) 0.042(2) -0.0073(18) -0.0077(16) 0.0006(17)
C29 0.079(3) 0.067(3) 0.042(2) 0.004(2) -0.010(2) 0.020(2)
C30 0.0288(15) 0.0246(15) 0.0330(17) -0.0034(12) -0.0019(12) -0.0012(12)
C31 0.0320(17) 0.0386(19) 0.0420(19) 0.0003(15) -0.0011(14) -0.0051(14)
C32 0.0420(19) 0.049(2) 0.048(2) 0.0002(17) 0.0100(16) -0.0121(16)
C33 0.063(2) 0.039(2) 0.0351(19) 0.0021(15) 0.0140(17) -0.0046(17)
C34 0.058(2) 0.0348(18) 0.0300(18) 0.0000(14) -0.0050(15) 0.0079(16)
C35 0.0341(16) 0.0326(17) 0.0318(17) -0.0025(13) -0.0041(13) 0.0017(13)
C36 0.0349(16) 0.0259(15) 0.0251(15) 0.0014(12) -0.0025(12) 0.0012(13)
C37 0.0335(16) 0.0343(18) 0.0385(18) -0.0038(14) 0.0016(14) -0.0001(14)
C38 0.0431(19) 0.0349(18) 0.0344(18) 0.0018(14) 0.0049(14) 0.0078(15)
C39 0.055(2) 0.0305(18) 0.0358(19) -0.0035(14) 0.0032(15) -0.0001(15)
C40 0.048(2) 0.0293(17) 0.043(2) -0.0001(15) -0.0023(15) -0.0102(15)
C41 0.0355(17) 0.0319(17) 0.0360(18) -0.0023(14) -0.0043(14) 0.0024(13)
C42 0.0377(17) 0.0390(19) 0.0317(17) -0.0042(14) 0.0029(13) 0.0025(14)
C43 0.0265(14) 0.0288(16) 0.0283(16) -0.0040(12) -0.0016(12) -0.0026(12)
C44 0.0292(15) 0.0255(16) 0.0357(17) -0.0031(13) -0.0034(13) 0.0049(12)
C45 0.0342(16) 0.0276(16) 0.0284(16) -0.0018(13) -0.0060(13) 0.0000(13)
C46 0.0466(19) 0.0287(17) 0.0406(19) 0.0055(14) -0.0066(15) 0.0023(14)
C47 0.0377(16) 0.0228(15) 0.0239(15) -0.0043(12) 0.0004(12) 0.0019(12)
C48 0.0469(19) 0.0303(17) 0.0252(16) -0.0050(13) 0.0024(13) -0.0062(14)
C49 0.057(2) 0.0326(18) 0.0350(19) -0.0010(14) 0.0064(16) -0.0142(16)
C50 0.080(3) 0.0314(18) 0.0302(18) 0.0065(15) -0.0010(18) -0.0029(18)
C51 0.055(2) 0.0362(19) 0.0346(18) 0.0005(15) -0.0123(16) 0.0029(16)
C52 0.0433(18) 0.0270(16) 0.0264(16) -0.0073(13) -0.0002(13) -0.0001(13)
C53 0.0426(19) 0.0409(19) 0.0376(19) -0.0013(15) 0.0030(15) -0.0122(15)
C54 0.046(2) 0.089(3) 0.051(2) -0.007(2) 0.0047(18) -0.011(2)
C55 0.061(3) 0.075(3) 0.062(3) -0.019(2) -0.016(2) -0.012(2)
C56 0.0375(17) 0.0392(18) 0.0246(16) -0.0041(13) -0.0057(13) -0.0003(14)
C57 0.0463(19) 0.040(2) 0.048(2) -0.0129(16) -0.0023(16) -0.0098(16)
C58 0.048(2) 0.060(2) 0.044(2) -0.0042(18) -0.0163(17) 0.0043(18)
C59 0.0340(16) 0.0232(15) 0.0297(16) 0.0029(12) -0.0006(12) -0.0003(12)
C60 0.0389(17) 0.0271(16) 0.0319(17) -0.0004(13) 0.0003(13) -0.0054(13)
C61 0.0436(19) 0.0404(19) 0.0389(19) 0.0014(15) -0.0007(15) -0.0140(15)
C62 0.046(2) 0.048(2) 0.044(2) 0.0060(17) 0.0057(16) -0.0126(17)
C63 0.052(2) 0.047(2) 0.0270(17) 0.0044(15) 0.0026(15) -0.0022(16)
C64 0.0396(17) 0.0320(17) 0.0283(17) 0.0000(13) 0.0002(13) 0.0013(14)
C65 0.0421(18) 0.049(2) 0.0321(18) -0.0083(15) 0.0003(14) -0.0181(16)
C66 0.057(2) 0.060(3) 0.048(2) -0.0208(19) -0.0028(18) -0.0036(19)
C67 0.058(2) 0.055(2) 0.040(2) -0.0012(17) -0.0116(17) -0.0057(18)
C68 0.0452(19) 0.0435(19) 0.0250(16) 0.0003(14) -0.0065(14) 0.0004(15)
C69 0.057(2) 0.047(2) 0.043(2) -0.0124(17) -0.0096(17) 0.0007(17)
C70 0.073(3) 0.059(3) 0.049(2) 0.005(2) -0.027(2) -0.001(2)
C71 0.0366(17) 0.0357(18) 0.0412(19) -0.0004(15) -0.0139(14) -0.0021(14)
C72 0.071(3) 0.050(2) 0.038(2) 0.0008(17) -0.0154(18) 0.0105(19)
C73 0.073(3) 0.057(3) 0.057(3) 0.014(2) -0.018(2) 0.014(2)
C74 0.051(2) 0.038(2) 0.071(3) 0.007(2) -0.007(2) 0.0063(17)
C75 0.0355(18) 0.042(2) 0.057(2) -0.0078(17) -0.0095(16) 0.0029(15)
C76 0.0332(16) 0.0357(18) 0.0411(19) -0.0022(15) -0.0106(14) -0.0002(14)
C77 0.031(5) 0.040(5) 0.039(6) -0.006(5) -0.004(4) -0.003(4)
C78 0.045(4) 0.047(5) 0.065(5) 0.007(4) -0.018(4) -0.008(4)
C85 0.0278(15) 0.0299(16) 0.0265(16) -0.0019(12) -0.0069(12) 0.0004(12)
C79 0.052(5) 0.050(5) 0.114(8) 0.004(5) -0.038(5) -0.011(4)
C80 0.027(4) 0.045(5) 0.116(9) -0.005(6) -0.015(5) -0.011(3)
C81 0.066(10) 0.033(7) 0.084(11) -0.003(6) -0.003(6) 0.002(5)
C82 0.045(11) 0.053(14) 0.082(15) -0.024(11) -0.016(9) 0.005(8)
C77A 0.031(4) 0.028(5) 0.045(7) -0.006(5) -0.013(4) -0.001(4)
C78A 0.041(4) 0.062(6) 0.111(8) 0.033(6) -0.038(5) -0.008(4)
C79A 0.034(4) 0.065(6) 0.150(11) 0.015(6) -0.043(6) -0.009(4)
C80A 0.042(5) 0.045(5) 0.087(7) -0.005(5) -0.008(4) -0.012(4)
C81A 0.030(6) 0.036(6) 0.090(8) -0.005(5) -0.017(4) -0.010(4)
C82A 0.025(8) 0.021(5) 0.046(8) -0.003(5) -0.008(5) -0.001(4)

loop_
_atom_type_symbol
_atom_type_description
_atom_type_scat_dispersion_real
_atom_type_scat_dispersion_imag
_atom_type_scat_source
C C 0.0033 0.0016 'International Tables Vol C Tables 4.2.6.8 and 6.1.1.4'
H H 0.0000 0.0000 'International Tables Vol C Tables 4.2.6.8 and 6.1.1.4'
N N 0.0061 0.0033 'International Tables Vol C Tables 4.2.6.8 and 6.1.1.4'
O O 0.0106 0.0060 'International Tables Vol C Tables 4.2.6.8 and 6.1.1.4'
P P 0.1023 0.0942 'International Tables Vol C Tables 4.2.6.8 and 6.1.1.4'
Ca Ca 0.2262 0.3064 'International Tables Vol C Tables 4.2.6.8 and 6.1.1.4'

loop_
_geom_angle_atom_site_label_1
_geom_angle_atom_site_label_2
_geom_angle_atom_site_label_3
_geom_angle
_geom_angle_site_symmetry_1
_geom_angle_site_symmetry_3
_geom_angle_publ_flag
O1 Ca1 N1 122.97(8) 2_765 . ?
O1 Ca1 N2 116.13(8) 2_765 . ?
N1 Ca1 N2 82.32(8) . . ?
O1 Ca1 O1 80.39(7) 2_765 . ?
N1 Ca1 O1 113.14(8) . . ?
N2 Ca1 O1 147.56(8) . . ?
O1 Ca1 P1 106.96(5) 2_765 . ?
N1 Ca1 P1 110.90(6) . . ?
N2 Ca1 P1 116.45(6) . . ?
O1 Ca1 P1 32.29(5) . . ?
O1 Ca1 Ca1 41.38(5) 2_765 2_765 ?
N1 Ca1 Ca1 127.65(6) . 2_765 ?
N2 Ca1 Ca1 147.88(6) . 2_765 ?
O1 Ca1 Ca1 39.01(5) . 2_765 ?
P1 Ca1 Ca1 67.63(2) . 2_765 ?
O2 Ca2 O2 78.86(7) 2_656 . ?
O2 Ca2 N4 127.37(8) 2_656 . ?
O2 Ca2 N4 115.37(8) . . ?
O2 Ca2 N3 119.67(8) 2_656 . ?
O2 Ca2 N3 142.61(8) . . ?
N4 Ca2 N3 80.57(8) . . ?
O2 Ca2 P2 105.10(5) 2_656 . ?
O2 Ca2 P2 31.44(5) . . ?
N4 Ca2 P2 110.20(6) . . ?
N3 Ca2 P2 112.50(6) . . ?
O2 Ca2 Ca2 40.03(5) 2_656 2_656 ?
O2 Ca2 Ca2 38.83(5) . 2_656 ?
N4 Ca2 Ca2 131.97(6) . 2_656 ?
N3 Ca2 Ca2 146.85(6) . 2_656 ?
P2 Ca2 Ca2 66.87(2) . 2_656 ?
O1 P1 C36 107.66(12) . . ?
O1 P1 C30 106.33(12) . . ?
C36 P1 C30 96.75(13) . . ?
O1 P1 Ca1 52.95(7) . . ?
C36 P1 Ca1 118.69(10) . . ?
C30 P1 Ca1 142.22(10) . . ?
O2 P2 C77 113.2(3) . . ?
O2 P2 C71 105.20(13) . . ?
C77 P2 C71 100.9(3) . . ?
O2 P2 C77A 101.1(3) . . ?
C77 P2 C77A 15.6(4) . . ?
C71 P2 C77A 95.5(3) . . ?
O2 P2 Ca2 50.28(8) . . ?
C77 P2 Ca2 119.6(3) . . ?
C71 P2 Ca2 137.87(10) . . ?
C77A P2 Ca2 120.3(3) . . ?
P1 O1 Ca1 142.53(11) . 2_765 ?
P1 O1 Ca1 94.76(9) . . ?
Ca1 O1 Ca1 99.61(7) 2_765 . ?
P2 O2 Ca2 141.18(12) . 2_656 ?
P2 O2 Ca2 98.28(10) . . ?
Ca2 O2 Ca2 101.14(7) 2_656 . ?
C2 N1 C6 117.1(2) . . ?
C2 N1 Ca1 122.15(18) . . ?
C6 N1 Ca1 120.57(17) . . ?
C85 N2 C18 117.6(2) . . ?
C85 N2 Ca1 123.90(19) . . ?
C18 N2 Ca1 118.44(17) . . ?
C43 N3 C47 120.9(2) . . ?
C43 N3 Ca2 123.43(19) . . ?
C47 N3 Ca2 115.37(17) . . ?
C45 N4 C59 116.3(2) . . ?
C45 N4 Ca2 119.49(18) . . ?
C59 N4 Ca2 123.62(18) . . ?
C2 C1 H1A 109.5 . . ?
C2 C1 H1B 109.5 . . ?
H1A C1 H1B 109.5 . . ?
C2 C1 H1C 109.5 . . ?
H1A C1 H1C 109.5 . . ?
H1B C1 H1C 109.5 . . ?
N1 C2 C3 125.2(3) . . ?
N1 C2 C1 119.7(3) . . ?
C3 C2 C1 115.1(3) . . ?
C2 C3 C85 131.4(3) . . ?
C2 C3 H3 114.3 . . ?
C85 C3 H3 114.3 . . ?
C85 C5 H5A 109.5 . . ?
C85 C5 H5B 109.5 . . ?
H5A C5 H5B 109.5 . . ?
C85 C5 H5C 109.5 . . ?
H5A C5 H5C 109.5 . . ?
H5B C5 H5C 109.5 . . ?
C7 C6 C11 119.7(3) . . ?
C7 C6 N1 121.1(3) . . ?
C11 C6 N1 119.1(3) . . ?
C8 C7 C6 119.0(3) . . ?
C8 C7 C12 118.6(3) . . ?
C6 C7 C12 122.3(3) . . ?
C9 C8 C7 121.2(3) . . ?
C9 C8 H8 119.4 . . ?
C7 C8 H8 119.4 . . ?
C8 C9 C10 119.8(3) . . ?
C8 C9 H9 120.1 . . ?
C10 C9 H9 120.1 . . ?
C9 C10 C11 121.3(3) . . ?
C9 C10 H10 119.4 . . ?
C11 C10 H10 119.4 . . ?
C10 C11 C6 119.0(3) . . ?
C10 C11 C15 119.2(3) . . ?
C6 C11 C15 121.7(3) . . ?
C7 C12 C13 111.7(3) . . ?
C7 C12 C14 111.3(3) . . ?
C13 C12 C14 110.3(3) . . ?
C7 C12 H12 107.8 . . ?
C13 C12 H12 107.8 . . ?
C14 C12 H12 107.8 . . ?
C12 C13 H13A 109.5 . . ?
C12 C13 H13B 109.5 . . ?
H13A C13 H13B 109.5 . . ?
C12 C13 H13C 109.5 . . ?
H13A C13 H13C 109.5 . . ?
H13B C13 H13C 109.5 . . ?
C12 C14 H14A 109.5 . . ?
C12 C14 H14B 109.5 . . ?
H14A C14 H14B 109.5 . . ?
C12 C14 H14C 109.5 . . ?
H14A C14 H14C 109.5 . . ?
H14B C14 H14C 109.5 . . ?
C17 C15 C16 111.7(3) . . ?
C17 C15 C11 109.6(3) . . ?
C16 C15 C11 112.6(3) . . ?
C17 C15 H15 107.5 . . ?
C16 C15 H15 107.5 . . ?
C11 C15 H15 107.5 . . ?
C15 C16 H16A 109.5 . . ?
C15 C16 H16B 109.5 . . ?
H16A C16 H16B 109.5 . . ?
C15 C16 H16C 109.5 . . ?
H16A C16 H16C 109.5 . . ?
H16B C16 H16C 109.5 . . ?
C15 C17 H17A 109.5 . . ?
C15 C17 H17B 109.5 . . ?
H17A C17 H17B 109.5 . . ?
C15 C17 H17C 109.5 . . ?
H17A C17 H17C 109.5 . . ?
H17B C17 H17C 109.5 . . ?
C23 C18 C19 120.8(3) . . ?
C23 C18 N2 119.1(3) . . ?
C19 C18 N2 120.1(3) . . ?
C20 C19 C18 117.7(3) . . ?
C20 C19 C24 120.4(3) . . ?
C18 C19 C24 121.9(3) . . ?
C21 C20 C19 121.9(3) . . ?
C21 C20 H20 119.1 . . ?
C19 C20 H20 119.1 . . ?
C22 C21 C20 119.6(3) . . ?
C22 C21 H21 120.2 . . ?
C20 C21 H21 120.2 . . ?
C21 C22 C23 121.6(3) . . ?
C21 C22 H22 119.2 . . ?
C23 C22 H22 119.2 . . ?
C22 C23 C18 118.3(3) . . ?
C22 C23 C27 118.7(3) . . ?
C18 C23 C27 123.0(3) . . ?
C25 C24 C19 114.8(3) . . ?
C25 C24 C26 108.9(3) . . ?
C19 C24 C26 112.2(3) . . ?
C25 C24 H24 106.8 . . ?
C19 C24 H24 106.8 . . ?
C26 C24 H24 106.8 . . ?
C24 C25 H25A 109.5 . . ?
C24 C25 H25B 109.5 . . ?
H25A C25 H25B 109.5 . . ?
C24 C25 H25C 109.5 . . ?
H25A C25 H25C 109.5 . . ?
H25B C25 H25C 109.5 . . ?
C24 C26 H26A 109.5 . . ?
C24 C26 H26B 109.5 . . ?
H26A C26 H26B 109.5 . . ?
C24 C26 H26C 109.5 . . ?
H26A C26 H26C 109.5 . . ?
H26B C26 H26C 109.5 . . ?
C23 C27 C29 112.2(3) . . ?
C23 C27 C28 112.7(3) . . ?
C29 C27 C28 109.8(3) . . ?
C23 C27 H27 107.3 . . ?
C29 C27 H27 107.3 . . ?
C28 C27 H27 107.3 . . ?
C27 C28 H28A 109.5 . . ?
C27 C28 H28B 109.5 . . ?
H28A C28 H28B 109.5 . . ?
C27 C28 H28C 109.5 . . ?
H28A C28 H28C 109.5 . . ?
H28B C28 H28C 109.5 . . ?
C27 C29 H29A 109.5 . . ?
C27 C29 H29B 109.5 . . ?
H29A C29 H29B 109.5 . . ?
C27 C29 H29C 109.5 . . ?
H29A C29 H29C 109.5 . . ?
H29B C29 H29C 109.5 . . ?
C31 C30 C35 118.5(3) . . ?
C31 C30 P1 118.8(2) . . ?
C35 C30 P1 122.7(2) . . ?
C30 C31 C32 121.6(3) . . ?
C30 C31 H31 119.2 . . ?
C32 C31 H31 119.2 . . ?
C33 C32 C31 119.2(3) . . ?
C33 C32 H32 120.4 . . ?
C31 C32 H32 120.4 . . ?
C34 C33 C32 120.1(3) . . ?
C34 C33 H33 119.9 . . ?
C32 C33 H33 119.9 . . ?
C33 C34 C35 120.4(3) . . ?
C33 C34 H34 119.8 . . ?
C35 C34 H34 119.8 . . ?
C30 C35 C34 120.2(3) . . ?
C30 C35 H35 119.9 . . ?
C34 C35 H35 119.9 . . ?
C41 C36 C37 118.7(3) . . ?
C41 C36 P1 122.9(2) . . ?
C37 C36 P1 118.3(2) . . ?
C38 C37 C36 121.0(3) . . ?
C38 C37 H37 119.5 . . ?
C36 C37 H37 119.5 . . ?
C37 C38 C39 120.2(3) . . ?
C37 C38 H38 119.9 . . ?
C39 C38 H38 119.9 . . ?
C40 C39 C38 119.7(3) . . ?
C40 C39 H39 120.2 . . ?
C38 C39 H39 120.2 . . ?
C39 C40 C41 120.4(3) . . ?
C39 C40 H40 119.8 . . ?
C41 C40 H40 119.8 . . ?
C36 C41 C40 120.0(3) . . ?
C36 C41 H41 120.0 . . ?
C40 C41 H41 120.0 . . ?
C43 C42 H42A 109.5 . . ?
C43 C42 H42B 109.5 . . ?
H42A C42 H42B 109.5 . . ?
C43 C42 H42C 109.5 . . ?
H42A C42 H42C 109.5 . . ?
H42B C42 H42C 109.5 . . ?
N3 C43 C44 123.9(3) . . ?
N3 C43 C42 122.3(3) . . ?
C44 C43 C42 113.7(3) . . ?
C45 C44 C43 130.7(3) . . ?
C45 C44 H44 114.6 . . ?
C43 C44 H44 114.6 . . ?
N4 C45 C44 125.8(3) . . ?
N4 C45 C46 119.2(3) . . ?
C44 C45 C46 115.0(3) . . ?
C45 C46 H46A 109.5 . . ?
C45 C46 H46B 109.5 . . ?
H46A C46 H46B 109.5 . . ?
C45 C46 H46C 109.5 . . ?
H46A C46 H46C 109.5 . . ?
H46B C46 H46C 109.5 . . ?
C52 C47 C48 121.1(3) . . ?
C52 C47 N3 117.8(3) . . ?
C48 C47 N3 121.0(3) . . ?
C49 C48 C47 118.2(3) . . ?
C49 C48 C53 119.6(3) . . ?
C47 C48 C53 122.3(3) . . ?
C50 C49 C48 121.5(3) . . ?
C50 C49 H49 119.3 . . ?
C48 C49 H49 119.3 . . ?
C49 C50 C51 120.3(3) . . ?
C49 C50 H50 119.9 . . ?
C51 C50 H50 119.9 . . ?
C50 C51 C52 120.9(3) . . ?
C50 C51 H51 119.6 . . ?
C52 C51 H51 119.6 . . ?
C51 C52 C47 118.1(3) . . ?
C51 C52 C56 121.1(3) . . ?
C47 C52 C56 120.7(3) . . ?
C55 C53 C48 111.5(3) . . ?
C55 C53 C54 109.8(3) . . ?
C48 C53 C54 111.8(3) . . ?
C55 C53 H53 107.9 . . ?
C48 C53 H53 107.9 . . ?
C54 C53 H53 107.9 . . ?
C53 C54 H54A 109.5 . . ?
C53 C54 H54B 109.5 . . ?
H54A C54 H54B 109.5 . . ?
C53 C54 H54C 109.5 . . ?
H54A C54 H54C 109.5 . . ?
H54B C54 H54C 109.5 . . ?
C53 C55 H55A 109.5 . . ?
C53 C55 H55B 109.5 . . ?
H55A C55 H55B 109.5 . . ?
C53 C55 H55C 109.5 . . ?
H55A C55 H55C 109.5 . . ?
H55B C55 H55C 109.5 . . ?
C58 C56 C52 114.0(3) . . ?
C58 C56 C57 109.9(3) . . ?
C52 C56 C57 110.5(3) . . ?
C58 C56 H56 107.4 . . ?
C52 C56 H56 107.4 . . ?
C57 C56 H56 107.4 . . ?
C56 C57 H57A 109.5 . . ?
C56 C57 H57B 109.5 . . ?
H57A C57 H57B 109.5 . . ?
C56 C57 H57C 109.5 . . ?
H57A C57 H57C 109.5 . . ?
H57B C57 H57C 109.5 . . ?
C56 C58 H58A 109.5 . . ?
C56 C58 H58B 109.5 . . ?
H58A C58 H58B 109.5 . . ?
C56 C58 H58C 109.5 . . ?
H58A C58 H58C 109.5 . . ?
H58B C58 H58C 109.5 . . ?
C64 C59 C60 119.8(3) . . ?
C64 C59 N4 121.5(3) . . ?
C60 C59 N4 118.7(3) . . ?
C61 C60 C59 118.2(3) . . ?
C61 C60 C65 118.8(3) . . ?
C59 C60 C65 123.0(3) . . ?
C62 C61 C60 122.1(3) . . ?
C62 C61 H61 119.0 . . ?
C60 C61 H61 119.0 . . ?
C61 C62 C63 119.3(3) . . ?
C61 C62 H62 120.3 . . ?
C63 C62 H62 120.3 . . ?
C64 C63 C62 121.3(3) . . ?
C64 C63 H63 119.4 . . ?
C62 C63 H63 119.4 . . ?
C63 C64 C59 119.2(3) . . ?
C63 C64 C68 119.5(3) . . ?
C59 C64 C68 121.3(3) . . ?
C67 C65 C60 111.1(3) . . ?
C67 C65 C66 109.9(3) . . ?
C60 C65 C66 111.7(3) . . ?
C67 C65 H65 108.0 . . ?
C60 C65 H65 108.0 . . ?
C66 C65 H65 108.0 . . ?
C65 C66 H66A 109.5 . . ?
C65 C66 H66B 109.5 . . ?
H66A C66 H66B 109.5 . . ?
C65 C66 H66C 109.5 . . ?
H66A C66 H66C 109.5 . . ?
H66B C66 H66C 109.5 . . ?
C65 C67 H67A 109.5 . . ?
C65 C67 H67B 109.5 . . ?
H67A C67 H67B 109.5 . . ?
C65 C67 H67C 109.5 . . ?
H67A C67 H67C 109.5 . . ?
H67B C67 H67C 109.5 . . ?
C64 C68 C69 111.0(3) . . ?
C64 C68 C70 112.2(3) . . ?
C69 C68 C70 109.5(3) . . ?
C64 C68 H68 108.0 . . ?
C69 C68 H68 108.0 . . ?
C70 C68 H68 108.0 . . ?
C68 C69 H69A 109.5 . . ?
C68 C69 H69B 109.5 . . ?
H69A C69 H69B 109.5 . . ?
C68 C69 H69C 109.5 . . ?
H69A C69 H69C 109.5 . . ?
H69B C69 H69C 109.5 . . ?
C68 C70 H70A 109.5 . . ?
C68 C70 H70B 109.5 . . ?
H70A C70 H70B 109.5 . . ?
C68 C70 H70C 109.5 . . ?
H70A C70 H70C 109.5 . . ?
H70B C70 H70C 109.5 . . ?
C72 C71 C76 117.6(3) . . ?
C72 C71 P2 119.9(3) . . ?
C76 C71 P2 122.5(2) . . ?
C73 C72 C71 121.4(4) . . ?
C73 C72 H72 119.3 . . ?
C71 C72 H72 119.3 . . ?
C74 C73 C72 119.9(4) . . ?
C74 C73 H73 120.1 . . ?
C72 C73 H73 120.1 . . ?
C75 C74 C73 119.7(4) . . ?
C75 C74 H74 120.2 . . ?
C73 C74 H74 120.2 . . ?
C74 C75 C76 120.7(4) . . ?
C74 C75 H75 119.6 . . ?
C76 C75 H75 119.6 . . ?
C75 C76 C71 120.7(3) . . ?
C75 C76 H76 119.7 . . ?
C71 C76 H76 119.7 . . ?
C78 C77 C82 120.0 . . ?
C78 C77 P2 120.8(4) . . ?
C82 C77 P2 119.2(4) . . ?
C77 C78 C79 120.0 . . ?
C77 C78 H78 120.0 . . ?
C79 C78 H78 120.0 . . ?
N2 C85 C3 125.3(3) . . ?
N2 C85 C5 120.9(3) . . ?
C3 C85 C5 113.8(3) . . ?
C80 C79 C78 120.0 . . ?
C80 C79 H79 120.0 . . ?
C78 C79 H79 120.0 . . ?
C81 C80 C79 120.0 . . ?
C81 C80 H80 120.0 . . ?
C79 C80 H80 120.0 . . ?
C80 C81 C82 120.0 . . ?
C80 C81 H81 120.0 . . ?
C82 C81 H81 120.0 . . ?
C81 C82 C77 120.0 . . ?
C81 C82 H82 120.0 . . ?
C77 C82 H82 120.0 . . ?
C82A C77A C78A 117.7(9) . . ?
C82A C77A P2 119.0(7) . . ?
C78A C77A P2 122.6(8) . . ?
C79A C78A C77A 120.7(8) . . ?
C79A C78A H78A 119.7 . . ?
C77A C78A H78A 119.7 . . ?
C80A C79A C78A 120.1(7) . . ?
C80A C79A H79A 120.0 . . ?
C78A C79A H79A 120.0 . . ?
C79A C80A C81A 121.7(10) . . ?
C79A C80A H80A 119.1 . . ?
C81A C80A H80A 119.1 . . ?
C80A C81A C82A 117.7(13) . . ?
C80A C81A H81A 121.2 . . ?
C82A C81A H81A 121.2 . . ?
C77A C82A C81A 121.7(11) . . ?
C77A C82A H82A 119.2 . . ?
C81A C82A H82A 119.2 . . ?

loop_
_geom_bond_atom_site_label_1
_geom_bond_atom_site_label_2
_geom_bond_distance
_geom_bond_site_symmetry_2
_geom_bond_publ_flag
Ca1 O1 2.270(2) 2_765 ?
Ca1 N1 2.354(2) . ?
Ca1 N2 2.383(2) . ?
Ca1 O1 2.384(2) . ?
Ca1 P1 2.9772(10) . ?
Ca1 Ca1 3.5563(11) 2_765 ?
Ca2 O2 2.294(2) 2_656 ?
Ca2 O2 2.353(2) . ?
Ca2 N4 2.360(2) . ?
Ca2 N3 2.388(2) . ?
Ca2 P2 3.0274(10) . ?
Ca2 Ca2 3.5895(12) 2_656 ?
P1 O1 1.596(2) . ?
P1 C36 1.827(3) . ?
P1 C30 1.832(3) . ?
P2 O2 1.596(2) . ?
P2 C77 1.710(5) . ?
P2 C71 1.826(3) . ?
P2 C77A 1.975(10) . ?
O1 Ca1 2.270(2) 2_765 ?
O2 Ca2 2.294(2) 2_656 ?
N1 C2 1.342(4) . ?
N1 C6 1.440(4) . ?
N2 C85 1.321(4) . ?
N2 C18 1.443(4) . ?
N3 C43 1.312(4) . ?
N3 C47 1.445(4) . ?
N4 C45 1.345(4) . ?
N4 C59 1.434(4) . ?
C1 C2 1.521(4) . ?
C1 H1A 0.9800 . ?
C1 H1B 0.9800 . ?
C1 H1C 0.9800 . ?
C2 C3 1.407(4) . ?
C3 C85 1.413(4) . ?
C3 H3 0.9500 . ?
C5 C85 1.526(4) . ?
C5 H5A 0.9800 . ?
C5 H5B 0.9800 . ?
C5 H5C 0.9800 . ?
C6 C7 1.410(4) . ?
C6 C11 1.413(4) . ?
C7 C8 1.395(4) . ?
C7 C12 1.506(4) . ?
C8 C9 1.375(5) . ?
C8 H8 0.9500 . ?
C9 C10 1.383(5) . ?
C9 H9 0.9500 . ?
C10 C11 1.389(4) . ?
C10 H10 0.9500 . ?
C11 C15 1.526(4) . ?
C12 C13 1.526(5) . ?
C12 C14 1.535(5) . ?
C12 H12 1.0000 . ?
C13 H13A 0.9800 . ?
C13 H13B 0.9800 . ?
C13 H13C 0.9800 . ?
C14 H14A 0.9800 . ?
C14 H14B 0.9800 . ?
C14 H14C 0.9800 . ?
C15 C17 1.500(5) . ?
C15 C16 1.521(5) . ?
C15 H15 1.0000 . ?
C16 H16A 0.9800 . ?
C16 H16B 0.9800 . ?
C16 H16C 0.9800 . ?
C17 H17A 0.9800 . ?
C17 H17B 0.9800 . ?
C17 H17C 0.9800 . ?
C18 C23 1.404(4) . ?
C18 C19 1.414(4) . ?
C19 C20 1.389(5) . ?
C19 C24 1.526(5) . ?
C20 C21 1.385(5) . ?
C20 H20 0.9500 . ?
C21 C22 1.362(5) . ?
C21 H21 0.9500 . ?
C22 C23 1.399(4) . ?
C22 H22 0.9500 . ?
C23 C27 1.517(5) . ?
C24 C25 1.507(5) . ?
C24 C26 1.542(5) . ?
C24 H24 1.0000 . ?
C25 H25A 0.9800 . ?
C25 H25B 0.9800 . ?
C25 H25C 0.9800 . ?
C26 H26A 0.9800 . ?
C26 H26B 0.9800 . ?
C26 H26C 0.9800 . ?
C27 C29 1.520(5) . ?
C27 C28 1.532(5) . ?
C27 H27 1.0000 . ?
C28 H28A 0.9800 . ?
C28 H28B 0.9800 . ?
C28 H28C 0.9800 . ?
C29 H29A 0.9800 . ?
C29 H29B 0.9800 . ?
C29 H29C 0.9800 . ?
C30 C31 1.384(4) . ?
C30 C35 1.395(4) . ?
C31 C32 1.390(5) . ?
C31 H31 0.9500 . ?
C32 C33 1.387(5) . ?
C32 H32 0.9500 . ?
C33 C34 1.374(5) . ?
C33 H33 0.9500 . ?
C34 C35 1.395(4) . ?
C34 H34 0.9500 . ?
C35 H35 0.9500 . ?
C36 C41 1.378(4) . ?
C36 C37 1.404(4) . ?
C37 C38 1.369(5) . ?
C37 H37 0.9500 . ?
C38 C39 1.384(5) . ?
C38 H38 0.9500 . ?
C39 C40 1.376(5) . ?
C39 H39 0.9500 . ?
C40 C41 1.401(4) . ?
C40 H40 0.9500 . ?
C41 H41 0.9500 . ?
C42 C43 1.518(4) . ?
C42 H42A 0.9800 . ?
C42 H42B 0.9800 . ?
C42 H42C 0.9800 . ?
C43 C44 1.417(4) . ?
C44 C45 1.397(4) . ?
C44 H44 0.9500 . ?
C45 C46 1.534(4) . ?
C46 H46A 0.9800 . ?
C46 H46B 0.9800 . ?
C46 H46C 0.9800 . ?
C47 C52 1.409(4) . ?
C47 C48 1.410(4) . ?
C48 C49 1.389(5) . ?
C48 C53 1.524(5) . ?
C49 C50 1.372(5) . ?
C49 H49 0.9500 . ?
C50 C51 1.383(5) . ?
C50 H50 0.9500 . ?
C51 C52 1.399(4) . ?
C51 H51 0.9500 . ?
C52 C56 1.524(4) . ?
C53 C55 1.505(5) . ?
C53 C54 1.549(5) . ?
C53 H53 1.0000 . ?
C54 H54A 0.9800 . ?
C54 H54B 0.9800 . ?
C54 H54C 0.9800 . ?
C55 H55A 0.9800 . ?
C55 H55B 0.9800 . ?
C55 H55C 0.9800 . ?
C56 C58 1.517(5) . ?
C56 C57 1.524(5) . ?
C56 H56 1.0000 . ?
C57 H57A 0.9800 . ?
C57 H57B 0.9800 . ?
C57 H57C 0.9800 . ?
C58 H58A 0.9800 . ?
C58 H58B 0.9800 . ?
C58 H58C 0.9800 . ?
C59 C64 1.409(4) . ?
C59 C60 1.415(4) . ?
C60 C61 1.399(4) . ?
C60 C65 1.520(4) . ?
C61 C62 1.366(5) . ?
C61 H61 0.9500 . ?
C62 C63 1.389(5) . ?
C62 H62 0.9500 . ?
C63 C64 1.387(5) . ?
C63 H63 0.9500 . ?
C64 C68 1.517(4) . ?
C65 C67 1.513(5) . ?
C65 C66 1.535(5) . ?
C65 H65 1.0000 . ?
C66 H66A 0.9800 . ?
C66 H66B 0.9800 . ?
C66 H66C 0.9800 . ?
C67 H67A 0.9800 . ?
C67 H67B 0.9800 . ?
C67 H67C 0.9800 . ?
C68 C69 1.534(5) . ?
C68 C70 1.535(5) . ?
C68 H68 1.0000 . ?
C69 H69A 0.9800 . ?
C69 H69B 0.9800 . ?
C69 H69C 0.9800 . ?
C70 H70A 0.9800 . ?
C70 H70B 0.9800 . ?
C70 H70C 0.9800 . ?
C71 C72 1.395(5) . ?
C71 C76 1.395(5) . ?
C72 C73 1.387(5) . ?
C72 H72 0.9500 . ?
C73 C74 1.376(6) . ?
C73 H73 0.9500 . ?
C74 C75 1.376(5) . ?
C74 H74 0.9500 . ?
C75 C76 1.385(5) . ?
C75 H75 0.9500 . ?
C76 H76 0.9500 . ?
C77 C78 1.3900 . ?
C77 C82 1.3900 . ?
C78 C79 1.3900 . ?
C78 H78 0.9500 . ?
C79 C80 1.3900 . ?
C79 H79 0.9500 . ?
C80 C81 1.3900 . ?
C80 H80 0.9500 . ?
C81 C82 1.3900 . ?
C81 H81 0.9500 . ?
C82 H82 0.9500 . ?
C77A C82A 1.339(15) . ?
C77A C78A 1.403(11) . ?
C78A C79A 1.390(12) . ?
C78A H78A 0.9500 . ?
C79A C80A 1.348(12) . ?
C79A H79A 0.9500 . ?
C80A C81A 1.353(14) . ?
C80A H80A 0.9500 . ?
C81A C82A 1.450(15) . ?
C81A H81A 0.9500 . ?
C82A H82A 0.9500 . ?

loop_
_geom_torsion_atom_site_label_1
_geom_torsion_atom_site_label_2
_geom_torsion_atom_site_label_3
_geom_torsion_atom_site_label_4
_geom_torsion
_geom_torsion_site_symmetry_1
_geom_torsion_site_symmetry_2
_geom_torsion_site_symmetry_3
_geom_torsion_site_symmetry_4
_geom_torsion_publ_flag
O1 Ca1 P1 O1 -35.96(13) 2_765 . . . ?
N1 Ca1 P1 O1 100.55(11) . . . . ?
N2 Ca1 P1 O1 -167.71(11) . . . . ?
Ca1 Ca1 P1 O1 -22.81(9) 2_765 . . . ?
O1 Ca1 P1 C36 -127.11(12) 2_765 . . . ?
N1 Ca1 P1 C36 9.41(13) . . . . ?
N2 Ca1 P1 C36 101.14(13) . . . . ?
O1 Ca1 P1 C36 -91.15(14) . . . . ?
Ca1 Ca1 P1 C36 -113.96(11) 2_765 . . . ?
O1 Ca1 P1 C30 30.52(17) 2_765 . . . ?
N1 Ca1 P1 C30 167.03(16) . . . . ?
N2 Ca1 P1 C30 -101.23(17) . . . . ?
O1 Ca1 P1 C30 66.48(18) . . . . ?
Ca1 Ca1 P1 C30 43.67(15) 2_765 . . . ?
O2 Ca2 P2 O2 34.42(14) 2_656 . . . ?
N4 Ca2 P2 O2 -105.86(12) . . . . ?
N3 Ca2 P2 O2 166.24(11) . . . . ?
Ca2 Ca2 P2 O2 22.29(9) 2_656 . . . ?
O2 Ca2 P2 C77 131.1(3) 2_656 . . . ?
O2 Ca2 P2 C77 96.7(3) . . . . ?
N4 Ca2 P2 C77 -9.2(3) . . . . ?
N3 Ca2 P2 C77 -97.1(3) . . . . ?
Ca2 Ca2 P2 C77 119.0(3) 2_656 . . . ?
O2 Ca2 P2 C71 -31.35(18) 2_656 . . . ?
O2 Ca2 P2 C71 -65.77(19) . . . . ?
N4 Ca2 P2 C71 -171.63(18) . . . . ?
N3 Ca2 P2 C71 100.47(18) . . . . ?
Ca2 Ca2 P2 C71 -43.48(17) 2_656 . . . ?
O2 Ca2 P2 C77A 113.1(3) 2_656 . . . ?
O2 Ca2 P2 C77A 78.7(3) . . . . ?
N4 Ca2 P2 C77A -27.2(3) . . . . ?
N3 Ca2 P2 C77A -115.1(3) . . . . ?
Ca2 Ca2 P2 C77A 101.0(3) 2_656 . . . ?
C36 P1 O1 Ca1 -134.39(19) . . . 2_765 ?
C30 P1 O1 Ca1 -31.6(2) . . . 2_765 ?
Ca1 P1 O1 Ca1 112.6(2) . . . 2_765 ?
C36 P1 O1 Ca1 113.02(11) . . . . ?
C30 P1 O1 Ca1 -144.17(11) . . . . ?
O1 Ca1 O1 P1 145.27(12) 2_765 . . . ?
N1 Ca1 O1 P1 -92.87(10) . . . . ?
N2 Ca1 O1 P1 20.80(19) . . . . ?
Ca1 Ca1 O1 P1 145.27(12) 2_765 . . . ?
O1 Ca1 O1 Ca1 0.0 2_765 . . 2_765 ?
N1 Ca1 O1 Ca1 121.86(8) . . . 2_765 ?
N2 Ca1 O1 Ca1 -124.47(13) . . . 2_765 ?
P1 Ca1 O1 Ca1 -145.27(12) . . . 2_765 ?
C77 P2 O2 Ca2 130.4(4) . . . 2_656 ?
C71 P2 O2 Ca2 21.2(2) . . . 2_656 ?
C77A P2 O2 Ca2 120.1(4) . . . 2_656 ?
Ca2 P2 O2 Ca2 -119.5(2) . . . 2_656 ?
C77 P2 O2 Ca2 -110.1(4) . . . . ?
C71 P2 O2 Ca2 140.66(12) . . . . ?
C77A P2 O2 Ca2 -120.4(3) . . . . ?
O2 Ca2 O2 P2 -146.21(14) 2_656 . . . ?
N4 Ca2 O2 P2 87.54(11) . . . . ?
N3 Ca2 O2 P2 -21.22(17) . . . . ?
Ca2 Ca2 O2 P2 -146.21(14) 2_656 . . . ?
O2 Ca2 O2 Ca2 0.0 2_656 . . 2_656 ?
N4 Ca2 O2 Ca2 -126.25(8) . . . 2_656 ?
N3 Ca2 O2 Ca2 124.98(12) . . . 2_656 ?
P2 Ca2 O2 Ca2 146.21(14) . . . 2_656 ?
O1 Ca1 N1 C2 -85.9(2) 2_765 . . . ?
N2 Ca1 N1 C2 30.4(2) . . . . ?
O1 Ca1 N1 C2 -179.3(2) . . . . ?
P1 Ca1 N1 C2 145.8(2) . . . . ?
Ca1 Ca1 N1 C2 -136.88(19) 2_765 . . . ?
O1 Ca1 N1 C6 88.6(2) 2_765 . . . ?
N2 Ca1 N1 C6 -155.2(2) . . . . ?
O1 Ca1 N1 C6 -4.9(2) . . . . ?
P1 Ca1 N1 C6 -39.7(2) . . . . ?
Ca1 Ca1 N1 C6 37.6(2) 2_765 . . . ?
O1 Ca1 N2 C85 102.3(2) 2_765 . . . ?
N1 Ca1 N2 C85 -20.8(2) . . . . ?
O1 Ca1 N2 C85 -142.6(2) . . . . ?
P1 Ca1 N2 C85 -130.4(2) . . . . ?
Ca1 Ca1 N2 C85 140.02(19) 2_765 . . . ?
O1 Ca1 N2 C18 -80.4(2) 2_765 . . . ?
N1 Ca1 N2 C18 156.5(2) . . . . ?
O1 Ca1 N2 C18 34.7(3) . . . . ?
P1 Ca1 N2 C18 47.0(2) . . . . ?
Ca1 Ca1 N2 C18 -42.7(3) 2_765 . . . ?
O2 Ca2 N3 C43 -96.4(2) 2_656 . . . ?
O2 Ca2 N3 C43 151.29(19) . . . . ?
N4 Ca2 N3 C43 31.4(2) . . . . ?
P2 Ca2 N3 C43 139.5(2) . . . . ?
Ca2 Ca2 N3 C43 -138.75(19) 2_656 . . . ?
O2 Ca2 N3 C47 77.0(2) 2_656 . . . ?
O2 Ca2 N3 C47 -35.3(2) . . . . ?
N4 Ca2 N3 C47 -155.2(2) . . . . ?
P2 Ca2 N3 C47 -47.1(2) . . . . ?
Ca2 Ca2 N3 C47 34.6(3) 2_656 . . . ?
O2 Ca2 N4 C45 82.1(2) 2_656 . . . ?
O2 Ca2 N4 C45 177.42(19) . . . . ?
N3 Ca2 N4 C45 -38.2(2) . . . . ?
P2 Ca2 N4 C45 -148.85(19) . . . . ?
Ca2 Ca2 N4 C45 134.57(19) 2_656 . . . ?
O2 Ca2 N4 C59 -88.8(2) 2_656 . . . ?
O2 Ca2 N4 C59 6.5(2) . . . . ?
N3 Ca2 N4 C59 150.9(2) . . . . ?
P2 Ca2 N4 C59 40.3(2) . . . . ?
Ca2 Ca2 N4 C59 -36.3(2) 2_656 . . . ?
C6 N1 C2 C3 161.5(3) . . . . ?
Ca1 N1 C2 C3 -23.9(4) . . . . ?
C6 N1 C2 C1 -15.8(4) . . . . ?
Ca1 N1 C2 C1 158.8(2) . . . . ?
N1 C2 C3 C85 -8.2(5) . . . . ?
C1 C2 C3 C85 169.2(3) . . . . ?
C2 N1 C6 C7 107.8(3) . . . . ?
Ca1 N1 C6 C7 -66.9(3) . . . . ?
C2 N1 C6 C11 -76.4(3) . . . . ?
Ca1 N1 C6 C11 108.9(3) . . . . ?
C11 C6 C7 C8 -2.1(4) . . . . ?
N1 C6 C7 C8 173.7(3) . . . . ?
C11 C6 C7 C12 177.0(3) . . . . ?
N1 C6 C7 C12 -7.3(4) . . . . ?
C6 C7 C8 C9 0.4(5) . . . . ?
C12 C7 C8 C9 -178.7(3) . . . . ?
C7 C8 C9 C10 0.9(5) . . . . ?
C8 C9 C10 C11 -0.5(5) . . . . ?
C9 C10 C11 C6 -1.1(5) . . . . ?
C9 C10 C11 C15 -177.7(3) . . . . ?
C7 C6 C11 C10 2.4(4) . . . . ?
N1 C6 C11 C10 -173.4(3) . . . . ?
C7 C6 C11 C15 178.9(3) . . . . ?
N1 C6 C11 C15 3.0(4) . . . . ?
C8 C7 C12 C13 64.1(4) . . . . ?
C6 C7 C12 C13 -114.9(3) . . . . ?
C8 C7 C12 C14 -59.6(4) . . . . ?
C6 C7 C12 C14 121.3(3) . . . . ?
C10 C11 C15 C17 78.1(4) . . . . ?
C6 C11 C15 C17 -98.3(4) . . . . ?
C10 C11 C15 C16 -47.0(4) . . . . ?
C6 C11 C15 C16 136.6(3) . . . . ?
C85 N2 C18 C23 91.8(3) . . . . ?
Ca1 N2 C18 C23 -85.7(3) . . . . ?
C85 N2 C18 C19 -90.9(3) . . . . ?
Ca1 N2 C18 C19 91.6(3) . . . . ?
C23 C18 C19 C20 -4.2(4) . . . . ?
N2 C18 C19 C20 178.5(3) . . . . ?
C23 C18 C19 C24 172.4(3) . . . . ?
N2 C18 C19 C24 -4.8(4) . . . . ?
C18 C19 C20 C21 1.2(5) . . . . ?
C24 C19 C20 C21 -175.4(3) . . . . ?
C19 C20 C21 C22 2.4(6) . . . . ?
C20 C21 C22 C23 -3.1(6) . . . . ?
C21 C22 C23 C18 0.2(5) . . . . ?
C21 C22 C23 C27 -179.3(3) . . . . ?
C19 C18 C23 C22 3.5(4) . . . . ?
N2 C18 C23 C22 -179.2(3) . . . . ?
C19 C18 C23 C27 -177.0(3) . . . . ?
N2 C18 C23 C27 0.3(4) . . . . ?
C20 C19 C24 C25 -105.1(4) . . . . ?
C18 C19 C24 C25 78.3(4) . . . . ?
C20 C19 C24 C26 19.9(4) . . . . ?
C18 C19 C24 C26 -156.6(3) . . . . ?
C22 C23 C27 C29 78.4(4) . . . . ?
C18 C23 C27 C29 -101.0(4) . . . . ?
C22 C23 C27 C28 -46.1(4) . . . . ?
C18 C23 C27 C28 134.5(3) . . . . ?
O1 P1 C30 C31 160.2(2) . . . . ?
C36 P1 C30 C31 -89.1(3) . . . . ?
Ca1 P1 C30 C31 110.5(2) . . . . ?
O1 P1 C30 C35 -21.6(3) . . . . ?
C36 P1 C30 C35 89.1(3) . . . . ?
Ca1 P1 C30 C35 -71.2(3) . . . . ?
C35 C30 C31 C32 -2.1(5) . . . . ?
P1 C30 C31 C32 176.3(3) . . . . ?
C30 C31 C32 C33 2.8(5) . . . . ?
C31 C32 C33 C34 -1.3(5) . . . . ?
C32 C33 C34 C35 -0.8(5) . . . . ?
C31 C30 C35 C34 -0.1(5) . . . . ?
P1 C30 C35 C34 -178.4(2) . . . . ?
C33 C34 C35 C30 1.5(5) . . . . ?
O1 P1 C36 C41 -6.8(3) . . . . ?
C30 P1 C36 C41 -116.3(3) . . . . ?
Ca1 P1 C36 C41 50.1(3) . . . . ?
O1 P1 C36 C37 177.6(2) . . . . ?
C30 P1 C36 C37 68.0(3) . . . . ?
Ca1 P1 C36 C37 -125.6(2) . . . . ?
C41 C36 C37 C38 1.8(5) . . . . ?
P1 C36 C37 C38 177.6(3) . . . . ?
C36 C37 C38 C39 -0.5(5) . . . . ?
C37 C38 C39 C40 -0.3(5) . . . . ?
C38 C39 C40 C41 -0.2(5) . . . . ?
C37 C36 C41 C40 -2.3(5) . . . . ?
P1 C36 C41 C40 -177.9(2) . . . . ?
C39 C40 C41 C36 1.5(5) . . . . ?
C47 N3 C43 C44 175.4(3) . . . . ?
Ca2 N3 C43 C44 -11.6(4) . . . . ?
C47 N3 C43 C42 -2.9(4) . . . . ?
Ca2 N3 C43 C42 170.1(2) . . . . ?
N3 C43 C44 C45 -20.3(5) . . . . ?
C42 C43 C44 C45 158.1(3) . . . . ?
C59 N4 C45 C44 -160.1(3) . . . . ?
Ca2 N4 C45 C44 28.3(4) . . . . ?
C59 N4 C45 C46 18.7(4) . . . . ?
Ca2 N4 C45 C46 -152.8(2) . . . . ?
C43 C44 C45 N4 10.3(5) . . . . ?
C43 C44 C45 C46 -168.6(3) . . . . ?
C43 N3 C47 C52 -107.6(3) . . . . ?
Ca2 N3 C47 C52 78.8(3) . . . . ?
C43 N3 C47 C48 76.7(4) . . . . ?
Ca2 N3 C47 C48 -96.9(3) . . . . ?
C52 C47 C48 C49 -2.4(4) . . . . ?
N3 C47 C48 C49 173.2(3) . . . . ?
C52 C47 C48 C53 177.7(3) . . . . ?
N3 C47 C48 C53 -6.8(4) . . . . ?
C47 C48 C49 C50 0.8(5) . . . . ?
C53 C48 C49 C50 -179.2(3) . . . . ?
C48 C49 C50 C51 0.5(5) . . . . ?
C49 C50 C51 C52 -0.4(5) . . . . ?
C50 C51 C52 C47 -1.1(5) . . . . ?
C50 C51 C52 C56 174.8(3) . . . . ?
C48 C47 C52 C51 2.5(4) . . . . ?
N3 C47 C52 C51 -173.2(3) . . . . ?
C48 C47 C52 C56 -173.5(3) . . . . ?
N3 C47 C52 C56 10.8(4) . . . . ?
C49 C48 C53 C55 -69.7(4) . . . . ?
C47 C48 C53 C55 110.3(4) . . . . ?
C49 C48 C53 C54 53.7(4) . . . . ?
C47 C48 C53 C54 -126.4(3) . . . . ?
C51 C52 C56 C58 25.6(4) . . . . ?
C47 C52 C56 C58 -158.6(3) . . . . ?
C51 C52 C56 C57 -98.8(4) . . . . ?
C47 C52 C56 C57 77.1(4) . . . . ?
C45 N4 C59 C64 -102.5(3) . . . . ?
Ca2 N4 C59 C64 68.7(3) . . . . ?
C45 N4 C59 C60 79.4(3) . . . . ?
Ca2 N4 C59 C60 -109.5(3) . . . . ?
C64 C59 C60 C61 0.7(5) . . . . ?
N4 C59 C60 C61 178.9(3) . . . . ?
C64 C59 C60 C65 -178.4(3) . . . . ?
N4 C59 C60 C65 -0.2(5) . . . . ?
C59 C60 C61 C62 -1.9(5) . . . . ?
C65 C60 C61 C62 177.3(3) . . . . ?
C60 C61 C62 C63 1.0(6) . . . . ?
C61 C62 C63 C64 1.1(6) . . . . ?
C62 C63 C64 C59 -2.2(5) . . . . ?
C62 C63 C64 C68 177.7(3) . . . . ?
C60 C59 C64 C63 1.3(5) . . . . ?
N4 C59 C64 C63 -176.8(3) . . . . ?
C60 C59 C64 C68 -178.7(3) . . . . ?
N4 C59 C64 C68 3.2(4) . . . . ?
C61 C60 C65 C67 -60.5(4) . . . . ?
C59 C60 C65 C67 118.6(3) . . . . ?
C61 C60 C65 C66 62.6(4) . . . . ?
C59 C60 C65 C66 -118.3(3) . . . . ?
C63 C64 C68 C69 73.8(4) . . . . ?
C59 C64 C68 C69 -106.3(3) . . . . ?
C63 C64 C68 C70 -49.1(4) . . . . ?
C59 C64 C68 C70 130.8(3) . . . . ?
O2 P2 C71 C72 -150.9(3) . . . . ?
C77 P2 C71 C72 91.2(4) . . . . ?
C77A P2 C71 C72 106.0(4) . . . . ?
Ca2 P2 C71 C72 -104.2(3) . . . . ?
O2 P2 C71 C76 30.3(3) . . . . ?
C77 P2 C71 C76 -87.6(4) . . . . ?
C77A P2 C71 C76 -72.8(4) . . . . ?
Ca2 P2 C71 C76 77.0(3) . . . . ?
C76 C71 C72 C73 0.6(5) . . . . ?
P2 C71 C72 C73 -178.2(3) . . . . ?
C71 C72 C73 C74 -2.1(6) . . . . ?
C72 C73 C74 C75 1.4(6) . . . . ?
C73 C74 C75 C76 0.8(6) . . . . ?
C74 C75 C76 C71 -2.3(5) . . . . ?
C72 C71 C76 C75 1.5(5) . . . . ?
P2 C71 C76 C75 -179.6(2) . . . . ?
O2 P2 C77 C78 -165.7(5) . . . . ?
C71 P2 C77 C78 -53.7(7) . . . . ?
C77A P2 C77 C78 -125(3) . . . . ?
Ca2 P2 C77 C78 138.1(5) . . . . ?
O2 P2 C77 C82 13.2(5) . . . . ?
C71 P2 C77 C82 125.1(4) . . . . ?
C77A P2 C77 C82 54(2) . . . . ?
Ca2 P2 C77 C82 -43.0(5) . . . . ?
C82 C77 C78 C79 0.0 . . . . ?
P2 C77 C78 C79 178.8(7) . . . . ?
C18 N2 C85 C3 -174.4(3) . . . . ?
Ca1 N2 C85 C3 3.0(4) . . . . ?
C18 N2 C85 C5 3.5(4) . . . . ?
Ca1 N2 C85 C5 -179.2(2) . . . . ?
C2 C3 C85 N2 20.5(5) . . . . ?
C2 C3 C85 C5 -157.6(3) . . . . ?
C77 C78 C79 C80 0.0 . . . . ?
C78 C79 C80 C81 0.0 . . . . ?
C79 C80 C81 C82 0.0 . . . . ?
C80 C81 C82 C77 0.0 . . . . ?
C78 C77 C82 C81 0.0 . . . . ?
P2 C77 C82 C81 -178.8(7) . . . . ?
O2 P2 C77A C82A 50.6(10) . . . . ?
C77 P2 C77A C82A -92(2) . . . . ?
C71 P2 C77A C82A 157.3(9) . . . . ?
Ca2 P2 C77A C82A 0.3(11) . . . . ?
O2 P2 C77A C78A -139.3(8) . . . . ?
C77 P2 C77A C78A 78(2) . . . . ?
C71 P2 C77A C78A -32.6(9) . . . . ?
Ca2 P2 C77A C78A 170.5(8) . . . . ?
C82A C77A C78A C79A -7.3(17) . . . . ?
P2 C77A C78A C79A -177.5(9) . . . . ?
C77A C78A C79A C80A 3.0(18) . . . . ?
C78A C79A C80A C81A 2(2) . . . . ?
C79A C80A C81A C82A -3(2) . . . . ?
C78A C77A C82A C81A 6.6(17) . . . . ?
P2 C77A C82A C81A 177.2(8) . . . . ?
C80A C81A C82A C77A -1.7(19) . . . . ?
